data_2003460
loop_
_publ_author_name
'Leban, I.'
'Bren\<ci\<c, J. V.'
'\<Ceh, B.'

_publ_section_title
<i>cis</i>,<i>trans</i>-(2,2'-Bipyridine-<i>N</i>,<i>N</i>')dibromobis(4-methylpyridine-<i>N</i>)tungsten(II)
_journal_issue 5
_journal_name_full 'Acta Crystallographica Section C'
_journal_page_first 817
_journal_page_last 820
_journal_paper_doi 10.1107/S0108270194012540
_journal_volume 51
_journal_year 1995
_chemical_compound_source 'see text'
_chemical_formula_moiety '(C6 H7 N)2, (C10 H8 N2), W 2+, (BR 1-)2'
_chemical_formula_sum 'C22 H22 Br2 N4 W'
_chemical_formula_weight 686.11
_chemical_name_systematic
;
cis,trans-dibromobis(4-methylpyridine) 2,2^'^-bipyridine tungsten(II)
;
_space_group_IT_number 14
_symmetry_cell_setting monoclinic
_symmetry_space_group_name_Hall '-P 2yn'
_symmetry_space_group_name_H-M 'P 1 21/n 1'
_audit_creation_method SHELXL
_cell_angle_alpha 90.00
_cell_angle_beta 94.26(2)
_cell_angle_gamma 90.00
_cell_formula_units_Z 4
_cell_length_a 9.5690(1)
_cell_length_b 17.651(2)
_cell_length_c 13.485(2)
_cell_measurement_reflns_used 25
_cell_measurement_temperature 293(1)
_cell_measurement_theta_max 12
_cell_measurement_theta_min 9
_cell_volume 2271.4(4)
_computing_cell_refinement 'CAD-4 Software'
_computing_data_collection 'CAD-4 Software, (Enraf-Nonius, 1989)'
_computing_data_reduction
;
    NRCVAX (Gabe, Le Page, Charland, Lee & White, 1989) and
    GX (Mallinson & Muir, 1985)
;
_computing_molecular_graphics
;
   ORTEPII (Johnson, 1971) and PLUTON (Spek, 1991)
;
_computing_publication_material SHELXL-93
_computing_structure_refinement 'SHELXL-93 (Sheldrick, 1993)'
_computing_structure_solution
;
    NRCVAX (Gabe, Le Page, Charland, Lee & White, 1989) and
    GX (Mallinson & Muir, 1985)
;
_diffrn_ambient_temperature 293.0(10)
_diffrn_measurement_device 'Enraf Nonius CAD-4 diffractometer'
_diffrn_measurement_method 'variable rate \q/2\q scans'
_diffrn_radiation_monochromator graphite
_diffrn_radiation_source 'fine-focus sealed tube'
_diffrn_radiation_type 'Mo K\a'
_diffrn_radiation_wavelength 0.70930
_diffrn_reflns_av_R_equivalents 0.0823
_diffrn_reflns_av_sigmaI/netI 0.1007
_diffrn_reflns_limit_h_max 12
_diffrn_reflns_limit_h_min -12
_diffrn_reflns_limit_k_max 22
_diffrn_reflns_limit_k_min 0
_diffrn_reflns_limit_l_max 17
_diffrn_reflns_limit_l_min 0
_diffrn_reflns_number 9921
_diffrn_reflns_theta_max 27.11
_diffrn_reflns_theta_min 1.90
_diffrn_standards_decay_% 5.44
_diffrn_standards_interval_count 'after 600 reflexions'
_diffrn_standards_interval_time 330
_diffrn_standards_number 3
_exptl_absorpt_coefficient_mu 8.620
_exptl_absorpt_correction_T_max 0.596
_exptl_absorpt_correction_T_min 0.100
_exptl_absorpt_correction_type integration
_exptl_crystal_colour 'dark red'
_exptl_crystal_density_diffrn 2.006
_exptl_crystal_description plate
_exptl_crystal_F_000 1304
_exptl_crystal_size_max 0.42
_exptl_crystal_size_mid 0.32
_exptl_crystal_size_min 0.06
_refine_diff_density_max 2.189
_refine_diff_density_min -1.584
_refine_ls_extinction_method none
_refine_ls_goodness_of_fit_all 0.988
_refine_ls_goodness_of_fit_obs 1.070
_refine_ls_hydrogen_treatment refU
_refine_ls_matrix_type full
_refine_ls_number_parameters 266
_refine_ls_number_reflns 4973
_refine_ls_number_restraints 0
_refine_ls_restrained_S_all 0.988
_refine_ls_restrained_S_obs 1.070
_refine_ls_R_factor_all 0.0993
_refine_ls_R_factor_obs 0.0447
_refine_ls_shift/esd_max 0.257
_refine_ls_shift/esd_mean 0.008
_refine_ls_structure_factor_coef Fsqd
_refine_ls_weighting_scheme
; calc w = 1/[\s^2^(Fo^2^) + (0.0528P)^2^ + 0.0000P]
where P = (Fo^2^ + 2Fc^2^)/3
;
_refine_ls_wR_factor_all 0.1065
_refine_ls_wR_factor_obs 0.0893
_reflns_number_observed 3071
_reflns_number_total 4973
_reflns_observed_criterion >2sigma(I)
_cod_data_source_file hu1136.cif
_cod_data_source_block cehw
_cod_original_cell_volume 2271.4(5)
_cod_original_sg_symbol_H-M 'P 21/n'
_cod_database_code 2003460
_cod_database_fobs_code 2003460

loop_
_symmetry_equiv_pos_as_xyz
'x, y, z'
'-x+1/2, y+1/2, -z+1/2'
'-x, -y, -z'
'x-1/2, -y-1/2, z-1/2'

loop_
_atom_site_aniso_label
_atom_site_aniso_U_11
_atom_site_aniso_U_12
_atom_site_aniso_U_13
_atom_site_aniso_U_22
_atom_site_aniso_U_23
_atom_site_aniso_U_33
W 0.01715(14) 0.0005(2) -0.00036(9) 0.0478(2) 0.0009(2) 0.0358(2)
Br1 0.0300(4) 0.0125(5) -0.0054(3) 0.0706(7) 0.0084(5) 0.0603(5)
Br2 0.0271(4) -0.0135(5) 0.0068(3) 0.0797(8) 0.0069(5) 0.0596(5)
N11 0.024(3) 0.002(3) 0.001(2) 0.047(5) 0.000(3) 0.045(3)
C12 0.025(4) -0.002(5) 0.004(3) 0.062(7) -0.003(5) 0.058(5)
C13 0.032(4) 0.006(5) 0.013(3) 0.064(7) -0.002(5) 0.054(5)
C14 0.050(5) 0.006(5) 0.006(4) 0.064(7) 0.012(4) 0.037(4)
C15 0.031(4) -0.001(5) -0.002(3) 0.069(7) -0.016(5) 0.050(5)
C16 0.022(4) 0.007(5) -0.005(3) 0.064(7) -0.007(5) 0.057(5)
C17 0.066(7) 0.005(6) 0.009(4) 0.052(7) -0.014(5) 0.057(5)
N21 0.021(3) -0.004(3) -0.006(2) 0.048(5) 0.006(3) 0.038(3)
C22 0.034(4) 0.011(4) -0.003(3) 0.049(6) 0.005(4) 0.039(4)
C23 0.039(5) -0.002(5) -0.002(3) 0.061(7) 0.000(5) 0.034(4)
C24 0.048(5) 0.003(5) -0.008(4) 0.064(7) -0.007(5) 0.041(4)
C25 0.058(6) -0.001(6) -0.005(4) 0.058(7) 0.000(5) 0.061(6)
C26 0.036(5) 0.004(4) 0.001(3) 0.049(6) 0.000(4) 0.041(4)
C27 0.126(12) 0.026(10) -0.005(7) 0.095(11) -0.032(7) 0.073(7)
N31 0.025(3) -0.004(3) 0.001(2) 0.042(4) -0.003(3) 0.036(3)
C32 0.042(5) -0.013(5) -0.006(4) 0.058(7) 0.012(5) 0.055(5)
C33 0.051(6) -0.018(6) 0.004(4) 0.080(9) 0.027(6) 0.070(6)
C34 0.038(5) -0.010(6) 0.015(4) 0.106(11) -0.001(6) 0.054(5)
C35 0.030(4) -0.012(5) 0.014(3) 0.055(6) -0.010(5) 0.050(4)
C36 0.021(3) 0.000(4) 0.009(3) 0.047(5) -0.009(3) 0.039(4)
N41 0.021(3) -0.001(3) 0.000(2) 0.049(5) -0.002(3) 0.033(3)
C42 0.038(5) -0.004(5) 0.004(3) 0.054(6) 0.003(4) 0.040(4)
C43 0.046(5) 0.000(5) -0.012(4) 0.060(7) 0.018(5) 0.055(5)
C44 0.044(5) 0.016(5) -0.013(4) 0.044(6) -0.003(5) 0.063(5)
C45 0.019(4) 0.004(4) -0.005(3) 0.069(7) -0.011(5) 0.053(5)
C46 0.019(3) 0.008(4) 0.003(3) 0.050(5) -0.008(4) 0.038(4)

loop_
_atom_site_label
_atom_site_occupancy
_atom_site_fract_x
_atom_site_fract_y
_atom_site_fract_z
_atom_site_U_iso_or_equiv
_atom_site_thermal_displace_type
_atom_site_calc_flag
_atom_site_refinement_flags
_atom_site_type_symbol
W 1 0.24514(3) 0.27437(2) 0.09138(2) 0.03370(11) Uani d . W
Br1 1 0.43385(9) 0.18450(7) 0.17461(6) 0.0541(3) Uani d . Br
Br2 1 0.43587(8) 0.36401(7) 0.03220(6) 0.0553(3) Uani d . Br
N11 1 0.2485(7) 0.2063(4) -0.0426(5) 0.039(2) Uani d . N
C12 1 0.3702(8) 0.1826(6) -0.0799(6) 0.048(2) Uani d . C
H12 1 0.4550(8) 0.2003(6) -0.0506(6) 0.055(7) Uiso calc R H
C13 1 0.3719(9) 0.1340(6) -0.1584(6) 0.050(2) Uani d . C
H13 1 0.4572(9) 0.1202(6) -0.1819(6) 0.055(7) Uiso calc R H
C14 1 0.2488(9) 0.1049(6) -0.2040(5) 0.050(2) Uani d . C
C15 1 0.1274(9) 0.1301(6) -0.1676(6) 0.050(2) Uani d . C
H15 1 0.0418(9) 0.1133(6) -0.1965(6) 0.055(7) Uiso calc R H
C16 1 0.1298(8) 0.1795(6) -0.0898(6) 0.048(2) Uani d . C
H16 1 0.0447(8) 0.1956(6) -0.0682(6) 0.055(7) Uiso calc R H
C17 1 0.2514(10) 0.0452(6) -0.2854(6) 0.058(3) Uani d . C
H171 1 0.2677(71) -0.0038(8) -0.2557(7) 0.088(16) Uiso calc R H
H172 1 0.3251(47) 0.0567(22) -0.3276(31) 0.088(16) Uiso calc R H
H173 1 0.1631(27) 0.0450(27) -0.3242(32) 0.088(16) Uiso calc R H
N21 1 0.2484(6) 0.3420(4) 0.2267(4) 0.036(2) Uani d . N
C22 1 0.2561(8) 0.3122(6) 0.3193(5) 0.041(2) Uani d . C
H22 1 0.2673(8) 0.2601(6) 0.3256(5) 0.055(7) Uiso calc R H
C23 1 0.2487(9) 0.3534(6) 0.4035(6) 0.045(2) Uani d . C
H23 1 0.2518(9) 0.3288(6) 0.4646(6) 0.055(7) Uiso calc R H
C24 1 0.2365(9) 0.4312(7) 0.3998(6) 0.052(2) Uani d . C
C25 1 0.2259(10) 0.4635(7) 0.3044(6) 0.060(3) Uani d . C
H25 1 0.2157(10) 0.5155(7) 0.2961(6) 0.055(7) Uiso calc R H
C26 1 0.2311(8) 0.4161(6) 0.2230(6) 0.042(2) Uani d . C
H26 1 0.2215(8) 0.4384(6) 0.1604(6) 0.055(7) Uiso calc R H
C27 1 0.2251(15) 0.4788(9) 0.4898(8) 0.099(5) Uani d . C
H271 1 0.3016(45) 0.5140(28) 0.4958(30) 0.088(16) Uiso calc R H
H272 1 0.2281(74) 0.4469(9) 0.5476(9) 0.088(16) Uiso calc R H
H273 1 0.1381(38) 0.5060(32) 0.4840(25) 0.088(16) Uiso calc R H
N31 1 0.0728(6) 0.2193(4) 0.1435(4) 0.0345(15) Uani d . N
C32 1 0.0807(10) 0.1634(6) 0.2112(6) 0.052(2) Uani d . C
H32 1 0.1682(10) 0.1431(6) 0.2306(6) 0.055(7) Uiso calc R H
C33 1 -0.0353(10) 0.1347(7) 0.2531(7) 0.067(3) Uani d . C
H33 1 -0.0262(10) 0.0947(7) 0.2981(7) 0.055(7) Uiso calc R H
C34 1 -0.1681(10) 0.1668(8) 0.2268(7) 0.065(3) Uani d . C
H34 1 -0.2473(10) 0.1488(8) 0.2553(7) 0.055(7) Uiso calc R H
C35 1 -0.1790(9) 0.2230(6) 0.1610(6) 0.045(2) Uani d . C
H35 1 -0.2663(9) 0.2440(6) 0.1432(6) 0.055(7) Uiso calc R H
C36 1 -0.0597(8) 0.2510(5) 0.1179(5) 0.036(2) Uani d . C
N41 1 0.0748(6) 0.3333(4) 0.0250(4) 0.034(2) Uani d . N
C42 1 0.0828(9) 0.3889(6) -0.0443(5) 0.044(2) Uani d . C
H42 1 0.1709(9) 0.4031(6) -0.0625(5) 0.055(7) Uiso calc R H
C43 1 -0.0307(9) 0.4245(6) -0.0881(6) 0.055(3) Uani d . C
H43 1 -0.0198(9) 0.4629(6) -0.1342(6) 0.055(7) Uiso calc R H
C44 1 -0.1666(10) 0.4029(6) -0.0631(6) 0.051(2) Uani d . C
H44 1 -0.2459(10) 0.4266(6) -0.0926(6) 0.055(7) Uiso calc R H
C45 1 -0.1779(8) 0.3473(6) 0.0042(6) 0.047(2) Uani d . C
H45 1 -0.2664(8) 0.3327(6) 0.0212(6) 0.055(7) Uiso calc R H
C46 1 -0.0579(7) 0.3106(6) 0.0498(5) 0.036(2) Uani d . C

loop_
_atom_type_symbol
_atom_type_description
_atom_type_scat_source
_atom_type_scat_dispersion_real
_atom_type_scat_dispersion_imag
C C 'International Tables Vol C Tables 4.2.6.8 and 6.1.1.4' 0.0033 0.001
H H 'International Tables Vol C Tables 4.2.6.8 and 6.1.1.4' 0.0000 0.000
N N 'International Tables Vol C Tables 4.2.6.8 and 6.1.1.4' 0.0061 0.003
W W 'International Tables Vol C Tables 4.2.6.8 and 6.1.1.4' -0.8490 6.87
Br Br 'International Tables Vol C Tables 4.2.6.8 and 6.1.1.4' -0.2901 2.

loop_
_geom_angle_atom_site_label_1
_geom_angle_atom_site_label_2
_geom_angle_atom_site_label_3
_geom_angle
_geom_angle_publ_flag
N41 W N31 76.3(3) yes
N41 W N11 88.8(2) yes
N31 W N11 94.8(2) yes
N41 W N21 92.8(2) yes
N31 W N21 86.3(2) yes
N11 W N21 178.3(2) yes
N41 W Br2 96.3(2) yes
N31 W Br2 170.1(2) yes
N11 W Br2 91.6(2) yes
N21 W Br2 87.5(2) yes
N41 W Br1 171.9(2) yes
N31 W Br1 96.4(2) yes
N11 W Br1 88.2(2) yes
N21 W Br1 90.4(2) yes
Br2 W Br1 91.32(3) yes
C16 N11 C12 115.5(7) yes
C16 N11 W 121.6(6) yes
C12 N11 W 122.7(5) yes
C13 C12 N11 122.5(8) yes
C12 C13 C14 121.2(8) yes
C15 C14 C13 115.9(9) yes
C15 C14 C17 122.9(8) yes
C13 C14 C17 121.1(8) yes
C16 C15 C14 121.2(8) yes
N11 C16 C15 123.7(8) yes
C26 N21 C22 114.7(7) yes
C26 N21 W 121.2(5) yes
C22 N21 W 123.9(6) yes
N21 C22 C23 124.3(9) yes
C22 C23 C24 120.9(8) yes
C23 C24 C25 115.9(8) yes
C23 C24 C27 123.0(9) yes
C25 C24 C27 121.0(11) yes
C26 C25 C24 118.5(10) yes
N21 C26 C25 125.6(8) yes
C32 N31 C36 117.6(7) yes
C32 N31 W 124.5(5) yes
C36 N31 W 117.0(6) yes
N31 C32 C33 122.8(9) yes
C32 C33 C34 119.1(10) yes
C35 C34 C33 119.4(9) yes
C34 C35 C36 120.8(9) yes
C46 C36 N31 113.9(7) yes
C46 C36 C35 125.8(7) yes
N31 C36 C35 120.2(8) yes
C42 N41 C46 118.0(7) yes
C42 N41 W 125.0(5) yes
C46 N41 W 116.8(5) yes
C43 C42 N41 123.4(8) yes
C42 C43 C44 119.5(9) yes
C45 C44 C43 118.5(8) yes
C44 C45 C46 121.4(8) yes
N41 C46 C36 115.4(6) yes
N41 C46 C45 119.1(8) yes
C36 C46 C45 125.4(7) yes

loop_
_geom_bond_atom_site_label_1
_geom_bond_atom_site_label_2
_geom_bond_distance
_geom_bond_publ_flag
W N41 2.079(6) yes
W N31 2.082(6) yes
W N11 2.172(7) yes
W N21 2.179(7) yes
W Br2 2.5860(10) yes
W Br1 2.5953(10) yes
N11 C16 1.346(10) yes
N11 C12 1.368(10) yes
C12 C13 1.364(12) yes
C13 C14 1.386(12) yes
C14 C15 1.368(11) yes
C14 C17 1.524(13) yes
C15 C16 1.362(12) yes
N21 C26 1.318(12) yes
N21 C22 1.352(9) yes
C22 C23 1.354(11) yes
C23 C24 1.379(15) yes
C24 C25 1.403(12) yes
C24 C27 1.486(14) yes
C25 C26 1.384(13) yes
N31 C32 1.342(11) yes
N31 C36 1.405(10) yes
C32 C33 1.379(12) yes
C33 C34 1.412(14) yes
C34 C35 1.331(15) yes
C35 C36 1.407(11) yes
C36 C46 1.398(12) yes
N41 C42 1.361(11) yes
N41 C46 1.395(9) yes
C42 C43 1.352(11) yes
C43 C44 1.419(13) yes
C44 C45 1.346(14) yes
C45 C46 1.419(11) yes
